data_4508204
loop_
_publ_author_name
'Zhang, Yi'
'Liao, Wei-Qiang'
'Ye, Heng-Yun'
'Fu, Da-Wei'
'Xiong, Ren-Gen'

_publ_section_title
;
 Reversible Phase Transition of
 1,4-Diazoniabicyclo[2.2.2]octane-1-acetate-4-acetic Acid Chloride
 Trihydrate
;
_journal_issue 9
_journal_name_full 'Crystal Growth &amp; Design'
_journal_page_first 4025
_journal_paper_doi 10.1021/cg400829d
_journal_volume 13
_journal_year 2013
_chemical_formula_moiety 'C10 H16 D N2 O4, Cl,  3 (D2 O)'
_chemical_formula_sum 'C10 H16 Cl D7 N2 O7'
_chemical_formula_weight 325.80
_chemical_name_systematic
; 
 ? 
;
_space_group_IT_number 14
_symmetry_cell_setting monoclinic
_symmetry_space_group_name_Hall '-P 2yn'
_symmetry_space_group_name_H-M 'P 1 21/n 1'
_atom_sites_solution_hydrogens geom
_atom_sites_solution_primary direct
_atom_sites_solution_secondary difmap
_audit_creation_method SHELXL-97
_cell_angle_alpha 90.00
_cell_angle_beta 98.469(5)
_cell_angle_gamma 90.00
_cell_formula_units_Z 4
_cell_length_a 6.992(2)
_cell_length_b 11.728(4)
_cell_length_c 17.769(6)
_cell_measurement_reflns_used 12903
_cell_measurement_temperature 298(2)
_cell_measurement_theta_max 27.45
_cell_measurement_theta_min 3.08
_cell_volume 1441.2(8)
_computing_cell_refinement CrystalClear
_computing_data_collection 'CrystalClear (Rigaku, 2005)'
_computing_data_reduction CrystalClear
_computing_molecular_graphics 'SHELXTL (Sheldrick, 2008)'
_computing_publication_material SHELXTL
_computing_structure_refinement 'SHELXL-97 (Sheldrick, 1997)'
_computing_structure_solution 'SHELXS-97 (Sheldrick, 1990)'
_diffrn_ambient_temperature 298(2)
_diffrn_detector_area_resol_mean 13.6612
_diffrn_measured_fraction_theta_full 0.994
_diffrn_measured_fraction_theta_max 0.994
_diffrn_measurement_device_type 'Rigaku SCXmini diffractometer'
_diffrn_measurement_method 'omega scans'
_diffrn_radiation_monochromator graphite
_diffrn_radiation_source 'fine-focus sealed tube'
_diffrn_radiation_type MoK\a
_diffrn_radiation_wavelength 0.71073
_diffrn_reflns_av_R_equivalents 0.0525
_diffrn_reflns_av_sigmaI/netI 0.0554
_diffrn_reflns_limit_h_max 9
_diffrn_reflns_limit_h_min -9
_diffrn_reflns_limit_k_max 15
_diffrn_reflns_limit_k_min -15
_diffrn_reflns_limit_l_max 23
_diffrn_reflns_limit_l_min -23
_diffrn_reflns_number 15097
_diffrn_reflns_theta_full 27.47
_diffrn_reflns_theta_max 27.47
_diffrn_reflns_theta_min 2.09
_exptl_absorpt_coefficient_mu 0.298
_exptl_absorpt_correction_T_max 0.920
_exptl_absorpt_correction_T_min 0.898
_exptl_absorpt_correction_type multi-scan
_exptl_absorpt_process_details 'CrystalClear (Rigaku, 2005)'
_exptl_crystal_colour colorless
_exptl_crystal_density_diffrn 1.501
_exptl_crystal_density_method 'not measured'
_exptl_crystal_description block
_exptl_crystal_F_000 680
_exptl_crystal_size_max 0.36
_exptl_crystal_size_mid 0.32
_exptl_crystal_size_min 0.28
_refine_diff_density_max 1.029
_refine_diff_density_min -0.678
_refine_diff_density_rms 0.080
_refine_ls_extinction_method none
_refine_ls_goodness_of_fit_ref 0.958
_refine_ls_hydrogen_treatment mixed
_refine_ls_matrix_type full
_refine_ls_number_parameters 166
_refine_ls_number_reflns 3285
_refine_ls_number_restraints 9
_refine_ls_restrained_S_all 0.972
_refine_ls_R_factor_all 0.0879
_refine_ls_R_factor_gt 0.0752
_refine_ls_shift/su_max 0.008
_refine_ls_shift/su_mean 0.001
_refine_ls_structure_factor_coef Fsqd
_refine_ls_weighting_details 'calc w=1/[\s^2^(Fo^2^)+(0.2000P)^2^+0.0000P] where P=(Fo^2^+2Fc^2^)/3'
_refine_ls_weighting_scheme calc
_refine_ls_wR_factor_gt 0.2353
_refine_ls_wR_factor_ref 0.2559
_reflns_number_gt 2514
_reflns_number_total 3285
_reflns_threshold_expression >2sigma(I)
_cod_data_source_file cg400829d_si_004.cif
_cod_data_source_block 1
_cod_depositor_comments
;
The following automatic conversions were performed:

'_symmetry_cell_setting' value 'Monoclinic' changed to 'monoclinic'
according to /home/saulius/struct/CIF-dictionaries/cif_core.dic
dictionary named 'cif_core.dic' version 2.4.2 from 2011-04-26.

Automatic conversion script
Id: cif_fix_values 1891 2012-01-12 08:04:46Z andrius 
;
_cod_original_sg_symbol_Hall '-p 2yn'
_cod_original_sg_symbol_H-M 'p 21/n'
_cod_database_code 4508204

loop_
_symmetry_equiv_pos_as_xyz
'x, y, z'
'-x+1/2, y+1/2, -z+1/2'
'-x, -y, -z'
'x-1/2, -y-1/2, z-1/2'

loop_
_atom_site_label
_atom_site_type_symbol
_atom_site_fract_x
_atom_site_fract_y
_atom_site_fract_z
_atom_site_U_iso_or_equiv
_atom_site_adp_type
_atom_site_occupancy
_atom_site_symmetry_multiplicity
_atom_site_calc_flag
_atom_site_refinement_flags
O1 O 0.2426(3) 0.60600(15) 0.03456(11) 0.0352(5) Uani 1 1 d .
N2 N 0.3038(3) 0.40463(16) 0.13185(11) 0.0218(5) Uani 1 1 d .
O3 O 0.1167(4) -0.00079(19) 0.13221(16) 0.0539(7) Uani 1 1 d .
N1 N 0.3312(3) 0.19585(16) 0.09142(12) 0.0252(5) Uani 1 1 d .
O2 O 0.2499(4) 0.71555(16) 0.13855(13) 0.0487(6) Uani 1 1 d .
D2 D 0.3015 0.7841 0.1049 0.058 Uiso 1 1 d R
C1 C 0.3504(4) 0.2048(2) 0.17674(15) 0.0335(6) Uani 1 1 d .
H1A H 0.2441(4) 0.1651(2) 0.19468(15) 0.040 Uiso 1 1 d R
H1B H 0.4701(4) 0.1689(2) 0.19955(15) 0.040 Uiso 1 1 d R
C8 C 0.2582(4) 0.6193(2) 0.10310(15) 0.0293(6) Uani 1 1 d .
O4 O 0.2716(4) -0.11234(17) 0.05960(14) 0.0541(7) Uani 1 1 d .
C6 C 0.1361(4) 0.2437(2) 0.05864(16) 0.0305(6) Uani 1 1 d .
H6A H 0.0346(4) 0.1966(2) 0.07413(16) 0.037 Uiso 1 1 d R
H6B H 0.1221(4) 0.2429(2) 0.00351(16) 0.037 Uiso 1 1 d R
C14 C 0.2914(4) 0.52426(19) 0.16181(14) 0.0278(6) Uani 1 1 d .
H14A H 0.4108(4) 0.54045(19) 0.19534(14) 0.033 Uiso 1 1 d R
H14B H 0.1875(4) 0.52668(19) 0.19244(14) 0.033 Uiso 1 1 d R
C5 C 0.1170(4) 0.3648(2) 0.08650(17) 0.0321(6) Uani 1 1 d .
H5A H 0.0820(4) 0.4149(2) 0.04327(17) 0.038 Uiso 1 1 d R
H5B H 0.0149(4) 0.3682(2) 0.11793(17) 0.038 Uiso 1 1 d R
C12 C 0.2354(5) -0.0184(2) 0.08844(17) 0.0360(6) Uani 1 1 d .
C4 C 0.4855(4) 0.2680(2) 0.06390(18) 0.0352(6) Uani 1 1 d .
H4A H 0.6120(4) 0.2414(2) 0.08694(18) 0.042 Uiso 1 1 d R
H4B H 0.4771(4) 0.2602(2) 0.00917(18) 0.042 Uiso 1 1 d R
C13 C 0.3624(4) 0.0762(2) 0.06417(16) 0.0340(6) Uani 1 1 d .
H13A H 0.4961(4) 0.0557(2) 0.08122(16) 0.041 Uiso 1 1 d R
H13B H 0.3443(4) 0.0775(2) 0.00900(16) 0.041 Uiso 1 1 d R
C3 C 0.4623(4) 0.3916(2) 0.08350(18) 0.0362(7) Uani 1 1 d .
H3A H 0.4311(4) 0.4360(2) 0.03725(18) 0.043 Uiso 1 1 d R
H3B H 0.5829(4) 0.4202(2) 0.11100(18) 0.043 Uiso 1 1 d R
C2 C 0.3501(5) 0.3281(2) 0.20044(15) 0.0367(7) Uani 1 1 d .
H2A H 0.4760(5) 0.3481(2) 0.22788(15) 0.044 Uiso 1 1 d R
H2B H 0.2549(5) 0.3394(2) 0.23432(15) 0.044 Uiso 1 1 d R
O1W O -0.2026(4) -0.1433(2) 0.11599(16) 0.0628(7) Uiso 1 1 d D
D1WA D -0.0853 -0.1139 0.1215 0.094 Uiso 1 1 d RD
D1WB D -0.2919 -0.0956 0.1158 0.094 Uiso 1 1 d RD
Cl1 Cl -0.35810(13) -0.03406(8) 0.25419(5) 0.0522(3) Uani 1 1 d .
O3W O -0.2427(5) -0.3772(3) 0.1015(2) 0.0862(10) Uiso 1 1 d D
D3WA D -0.1495 -0.4094 0.1342 0.129 Uiso 1 1 d RD
D3WB D -0.2651 -0.2979 0.1177 0.129 Uiso 1 1 d RD
O2W O -0.3614(5) -0.3002(3) 0.3000(2) 0.0819(10) Uiso 1 1 d D
D2WA D -0.3643 -0.3823 0.2951 0.123 Uiso 1 1 d RD
D2WB D -0.3807 -0.2701 0.2538 0.123 Uiso 1 1 d RD

loop_
_atom_site_aniso_label
_atom_site_aniso_U_11
_atom_site_aniso_U_22
_atom_site_aniso_U_33
_atom_site_aniso_U_23
_atom_site_aniso_U_13
_atom_site_aniso_U_12
O1 0.0505(12) 0.0242(10) 0.0312(10) 0.0006(7) 0.0075(8) -0.0002(8)
N2 0.0290(10) 0.0164(9) 0.0206(10) -0.0002(7) 0.0055(8) -0.0032(7)
O3 0.0663(16) 0.0278(11) 0.0751(18) -0.0059(10) 0.0353(14) -0.0121(10)
N1 0.0319(11) 0.0151(9) 0.0307(11) 0.0008(7) 0.0113(8) -0.0001(7)
O2 0.0892(19) 0.0162(9) 0.0439(13) -0.0041(8) 0.0206(12) -0.0010(10)
C1 0.0480(16) 0.0256(13) 0.0272(13) 0.0048(9) 0.0068(11) 0.0041(11)
C8 0.0364(13) 0.0189(12) 0.0335(14) 0.0008(9) 0.0079(10) -0.0001(9)
O4 0.0936(19) 0.0167(10) 0.0587(15) -0.0032(9) 0.0327(13) -0.0022(11)
C6 0.0317(12) 0.0227(12) 0.0361(14) -0.0041(10) 0.0015(10) -0.0020(10)
C14 0.0421(14) 0.0165(11) 0.0258(12) -0.0041(9) 0.0078(10) -0.0044(10)
C5 0.0289(12) 0.0216(12) 0.0431(15) -0.0064(10) -0.0033(11) 0.0010(9)
C12 0.0489(16) 0.0199(12) 0.0408(16) 0.0036(10) 0.0122(12) 0.0011(11)
C4 0.0385(14) 0.0247(13) 0.0480(16) -0.0001(11) 0.0251(12) -0.0028(11)
C13 0.0482(15) 0.0167(12) 0.0401(15) 0.0004(10) 0.0166(12) 0.0038(11)
C3 0.0408(14) 0.0220(13) 0.0512(17) -0.0020(11) 0.0247(13) -0.0066(11)
C2 0.0626(18) 0.0254(13) 0.0212(12) 0.0043(9) 0.0034(11) 0.0027(12)
Cl1 0.0552(6) 0.0536(6) 0.0496(6) 0.0008(3) 0.0134(4) 0.0128(4)

loop_
_atom_type_symbol
_atom_type_description
_atom_type_scat_dispersion_real
_atom_type_scat_dispersion_imag
_atom_type_scat_source
C C 0.0033 0.0016 'International Tables Vol C Tables 4.2.6.8 and 6.1.1.4'
H H 0.0000 0.0000 'International Tables Vol C Tables 4.2.6.8 and 6.1.1.4'
N N 0.0061 0.0033 'International Tables Vol C Tables 4.2.6.8 and 6.1.1.4'
O O 0.0106 0.0060 'International Tables Vol C Tables 4.2.6.8 and 6.1.1.4'
Cl Cl 0.1484 0.1585 'International Tables Vol C Tables 4.2.6.8 and 6.1.1.4'
D D 0.0000 0.0000 'International Tables Vol C Tables 4.2.6.8 and 6.1.1.4'

loop_
_geom_angle_atom_site_label_1
_geom_angle_atom_site_label_2
_geom_angle_atom_site_label_3
_geom_angle
C5 N2 C3 108.4(2)
C5 N2 C14 112.85(19)
C3 N2 C14 112.37(18)
C5 N2 C2 108.3(2)
C3 N2 C2 108.2(2)
C14 N2 C2 106.54(19)
C1 N1 C4 109.0(2)
C1 N1 C6 107.7(2)
C4 N1 C6 108.4(2)
C1 N1 C13 113.04(19)
C4 N1 C13 105.87(19)
C6 N1 C13 112.7(2)
C8 O2 D2 109.4
H1A C1 H1B 108.1
H1A C1 N1 109.78(14)
H1B C1 N1 109.54(14)
H1A C1 C2 109.62(16)
H1B C1 C2 109.62(16)
N1 C1 C2 110.1(2)
O1 C8 O2 126.4(2)
O1 C8 C14 125.1(2)
O2 C8 C14 108.5(2)
H6A C6 H6B 108.2
H6A C6 N1 109.65(13)
H6B C6 N1 109.70(13)
H6A C6 C5 109.69(15)
H6B C6 C5 109.73(15)
N1 C6 C5 109.9(2)
H14A C14 H14B 107.3
H14A C14 N2 108.08(13)
H14B C14 N2 108.17(12)
H14A C14 C8 107.97(14)
H14B C14 C8 108.18(14)
N2 C14 C8 116.8(2)
H5B C5 H5A 108.0
H5B C5 N2 109.46(14)
H5A C5 N2 109.49(13)
H5B C5 C6 109.51(15)
H5A C5 C6 109.49(15)
N2 C5 C6 110.8(2)
O3 C12 O4 126.7(3)
O3 C12 C13 122.0(2)
O4 C12 C13 111.3(2)
H4B C4 H4A 108.0
H4B C4 C3 109.30(17)
H4A C4 C3 109.59(17)
H4B C4 N1 109.34(15)
H4A C4 N1 109.50(15)
C3 C4 N1 111.0(2)
H13B C13 H13A 107.2
H13B C13 N1 107.83(13)
H13A C13 N1 107.94(14)
H13B C13 C12 107.65(16)
H13A C13 C12 107.86(16)
N1 C13 C12 117.9(2)
H3B C3 H3A 108.2
H3B C3 C4 109.53(17)
H3A C3 C4 109.82(17)
H3B C3 N2 109.61(14)
H3A C3 N2 109.64(14)
C4 C3 N2 110.0(2)
H2B C2 H2A 108.1
H2B C2 C1 109.45(16)
H2A C2 C1 109.47(17)
H2B C2 N2 109.57(14)
H2A C2 N2 109.48(15)
C1 C2 N2 110.7(2)
D1WA O1W D1WB 114.8
D3WA O3W D3WB 109.7
D2WA O2W D2WB 108.4

loop_
_geom_bond_atom_site_label_1
_geom_bond_atom_site_label_2
_geom_bond_distance
O1 C8 1.217(3)
N2 C5 1.504(3)
N2 C3 1.507(3)
N2 C14 1.508(3)
N2 C2 1.510(3)
O3 C12 1.236(4)
N1 C1 1.506(3)
N1 C4 1.509(3)
N1 C6 1.510(3)
N1 C13 1.511(3)
O2 C8 1.298(3)
O2 D2 1.0943
C1 H1A 0.9700
C1 H1B 0.9700
C1 C2 1.507(4)
C8 C14 1.521(3)
O4 C12 1.256(3)
C6 H6A 0.9700
C6 H6B 0.9701
C6 C5 1.516(3)
C14 H14A 0.9700
C14 H14B 0.9701
C5 H5B 0.9698
C5 H5A 0.9700
C12 C13 1.523(4)
C4 H4B 0.9700
C4 H4A 0.9701
C4 C3 1.505(4)
C13 H13B 0.9699
C13 H13A 0.9700
C3 H3B 0.9700
C3 H3A 0.9700
C2 H2B 0.9700
C2 H2A 0.9701
O1W D1WA 0.8816
O1W D1WB 0.8378
O3W D3WA 0.8909
O3W D3WB 0.9938
O2W D2WA 0.9660
O2W D2WB 0.8852
